data_7212392
loop_
_publ_author_name
'Law, Ga-Lai'
'Wong, Ka-Leung'
'Lau, Kok-Kin'
'Lap, Sze-to'
'Tanner, Peter A.'
'Kuo, Fonchu'
'Wong, Wing-Tak'

_publ_section_title
;
 Nonlinear optical activity in dipolar organic--lanthanide complexes
;
_journal_issue 20
_journal_name_full 'Journal of Materials Chemistry'
_journal_page_first 4074
_journal_paper_doi 10.1039/b926376d
_journal_volume 20
_journal_year 2010
_chemical_absolute_configuration ad
_chemical_formula_moiety 'C27 H21 O6 Tm '
_chemical_formula_sum 'C27 H21 O6 Tm'
_chemical_formula_weight 610.39
_space_group_IT_number 4
_symmetry_cell_setting monoclinic
_symmetry_Int_Tables_number 4
_symmetry_space_group_name_Hall 'P 2yb'
_symmetry_space_group_name_H-M 'P 1 21 1'
_audit_creation_date 2006-07-05
_audit_creation_method 'by CrystalStructure 3.6.0'
_cell_angle_alpha 90
_cell_angle_beta 94.280(2)
_cell_angle_gamma 90
_cell_formula_units_Z 2
_cell_length_a 11.564(1)
_cell_length_b 7.8702(9)
_cell_length_c 13.042(2)
_cell_measurement_reflns_used 7338
_cell_measurement_temperature 301(1)
_cell_measurement_theta_max 27.5
_cell_measurement_theta_min 1.8
_cell_volume 1183.7(2)
_computing_cell_refinement 'SAINT (Bruker, 1999)'
_computing_data_collection 'SMART (Bruker, 1998)'
_computing_data_reduction 'SAINT & CrystalStructure (Rigaku/MSC and Rigaku Corporation, 2003)'
_computing_molecular_graphics 'ORTEP-II (Johnson, 1976)'
_computing_publication_material 'CrystalStructure 3.6.0'
_computing_structure_refinement 'CRYSTALS (Watkin et al., 1996)'
_computing_structure_solution 'SIR92 (Altomare, 1994)'
_diffrn_measured_fraction_theta_full 0.9661
_diffrn_measured_fraction_theta_max 0.9661
_diffrn_measurement_device_type 'Bruker SMART 1K CCD Detector'
_diffrn_measurement_method '\w & \f scans'
_diffrn_radiation_type 'Mo K\a'
_diffrn_radiation_wavelength 0.71073
_diffrn_reflns_av_R_equivalents 0.013
_diffrn_reflns_limit_h_max 10
_diffrn_reflns_limit_h_min -15
_diffrn_reflns_limit_k_max 9
_diffrn_reflns_limit_k_min -9
_diffrn_reflns_limit_l_max 16
_diffrn_reflns_limit_l_min -16
_diffrn_reflns_number 7338
_diffrn_reflns_theta_full 27.50
_diffrn_reflns_theta_max 27.50
_exptl_absorpt_coefficient_mu 3.780
_exptl_absorpt_correction_T_max 0.797
_exptl_absorpt_correction_T_min 0.733
_exptl_absorpt_correction_type multi-scan
_exptl_absorpt_process_details 'SADABS (Sheldrick, 1997)'
_exptl_crystal_colour colourless
_exptl_crystal_density_diffrn 1.713
_exptl_crystal_density_method 'not measured'
_exptl_crystal_description block
_exptl_crystal_F_000 600.00
_exptl_crystal_size_max 0.35
_exptl_crystal_size_mid 0.07
_exptl_crystal_size_min 0.06
_refine_diff_density_max 0.72
_refine_diff_density_min -0.37
_refine_ls_abs_structure_details 'Flack (1983). 0 Friedel Pairs'
_refine_ls_abs_structure_Flack 0.028(13)
_refine_ls_extinction_method none
_refine_ls_goodness_of_fit_ref 1.046
_refine_ls_hydrogen_treatment constr
_refine_ls_number_parameters 329
_refine_ls_number_reflns 2631
_refine_ls_R_factor_gt 0.0200
_refine_ls_shift/su_max 0.0000
_refine_ls_structure_factor_coef F
_refine_ls_weighting_details 'w = 1/[0.0001Fo^2^ + \s(Fo^2^) + 0.0001]'
_refine_ls_weighting_scheme calc
_refine_ls_wR_factor_ref 0.0210
_reflns_number_gt 2628
_reflns_number_total 2814
_reflns_threshold_expression I>2\s(I)
_cod_data_source_file b926376d.txt
_cod_data_source_block Tm-wt1272w
_cod_original_cell_volume 1183.6(2)
_cod_original_sg_symbol_H-M 'P 21'
_cod_original_formula_sum 'C27 H21 O6 Tm '
_cod_database_code 7212392

loop_
_symmetry_equiv_pos_site_id
_symmetry_equiv_pos_as_xyz
1 +X,+Y,+Z
2 -X,1/2+Y,-Z

loop_
_atom_site_label
_atom_site_type_symbol
_atom_site_fract_x
_atom_site_fract_y
_atom_site_fract_z
_atom_site_U_iso_or_equiv
_atom_site_adp_type
_atom_site_occupancy
_atom_site_symmetry_multiplicity
_atom_site_calc_flag
_atom_site_refinement_flags
Tm(1) Tm 0.460760(10) 0.47211(13) 0.523800(10) 0.02447(5) Uani 1.00 1 d .
O(1) O 0.5942(3) 0.4008(5) 0.4168(3) 0.0376(10) Uani 1.00 1 d .
O(2) O 0.3252(3) 0.6434(5) 0.5824(3) 0.0387(11) Uani 1.00 1 d .
O(3) O 0.5407(3) 0.1994(5) 0.5866(2) 0.0315(10) Uani 1.00 1 d .
O(4) O 0.4165(3) 0.3336(5) 0.6754(3) 0.0382(11) Uani 1.00 1 d .
O(5) O 0.3309(3) 0.3325(5) 0.4218(3) 0.0390(11) Uani 1.00 1 d .
O(6) O 0.6024(3) 0.5838(5) 0.6287(3) 0.0404(11) Uani 1.00 1 d .
C(1) C 0.3203(5) 0.8039(7) 0.5895(4) 0.033(1) Uani 1.00 1 d .
C(2) C 0.2072(8) 0.8786(12) 0.6053(7) 0.035(2) Uani 1.00 1 d .
C(3) C 0.1887(8) 1.0451(12) 0.6078(7) 0.037(2) Uani 1.00 1 d .
C(4) C 0.0815(5) 1.1378(8) 0.6202(4) 0.038(2) Uani 1.00 1 d .
C(5) C -0.0274(5) 1.0576(8) 0.6162(4) 0.043(2) Uani 1.00 1 d .
C(6) C -0.1265(5) 1.1455(9) 0.6318(5) 0.049(2) Uani 1.00 1 d .
C(7) C -0.1211(6) 1.3185(9) 0.6513(6) 0.057(2) Uani 1.00 1 d .
C(8) C -0.0148(6) 1.3986(9) 0.6562(6) 0.061(2) Uani 1.00 1 d .
C(9) C 0.0856(6) 1.3130(8) 0.6389(5) 0.052(2) Uani 1.00 1 d .
C(10) C 0.4967(5) 0.2300(7) 0.6734(4) 0.031(1) Uani 1.00 1 d .
C(11) C 0.5530(5) 0.1536(8) 0.7682(4) 0.040(2) Uani 1.00 1 d .
C(12) C 0.5261(5) 0.2027(8) 0.8600(4) 0.039(2) Uani 1.00 1 d .
C(13) C 0.5844(5) 0.1580(8) 0.9593(4) 0.036(2) Uani 1.00 1 d .
C(14) C 0.6876(5) 0.0674(8) 0.9701(5) 0.047(2) Uani 1.00 1 d .
C(15) C 0.7409(6) 0.0341(9) 1.0661(5) 0.055(2) Uani 1.00 1 d .
C(16) C 0.6922(6) 0.0878(9) 1.1529(5) 0.055(2) Uani 1.00 1 d .
C(17) C 0.5916(6) 0.1784(10) 1.1441(4) 0.056(2) Uani 1.00 1 d .
C(18) C 0.5366(5) 0.2135(9) 1.0484(4) 0.046(2) Uani 1.00 1 d .
C(19) C 0.3331(4) 0.2107(7) 0.3587(4) 0.032(1) Uani 1.00 1 d .
C(20) C 0.2533(5) 0.2226(7) 0.2649(4) 0.037(2) Uani 1.00 1 d .
C(21) C 0.2622(5) 0.1234(8) 0.1835(4) 0.037(2) Uani 1.00 1 d .
C(22) C 0.1894(5) 0.1281(8) 0.0861(4) 0.038(2) Uani 1.00 1 d .
C(23) C 0.0828(5) 0.2095(9) 0.0764(5) 0.049(2) Uani 1.00 1 d .
C(24) C 0.0173(8) 0.213(2) -0.0169(6) 0.055(3) Uani 1.00 1 d .
C(25) C 0.0586(6) 0.1354(10) -0.1013(5) 0.058(2) Uani 1.00 1 d .
C(26) C 0.1631(7) 0.0555(10) -0.0934(5) 0.061(2) Uani 1.00 1 d .
C(27) C 0.2302(6) 0.0491(9) 0.0007(5) 0.049(2) Uani 1.00 1 d .
H(1) H 0.1439 0.8044 0.6142 0.042 Uiso 1.00 1 c R
H(2) H 0.2550 1.1138 0.6003 0.044 Uiso 1.00 1 c R
H(3) H -0.0322 0.9392 0.6023 0.051 Uiso 1.00 1 c R
H(4) H -0.1990 1.0881 0.6294 0.059 Uiso 1.00 1 c R
H(5) H -0.1897 1.3811 0.6610 0.069 Uiso 1.00 1 c R
H(6) H -0.0108 1.5163 0.6720 0.074 Uiso 1.00 1 c R
H(7) H 0.1572 1.3723 0.6396 0.063 Uiso 1.00 1 c R
H(8) H 0.6097 0.0673 0.7627 0.049 Uiso 1.00 1 c R
H(9) H 0.4610 0.2760 0.8617 0.047 Uiso 1.00 1 c R
H(10) H 0.7218 0.0278 0.9106 0.056 Uiso 1.00 1 c R
H(11) H 0.8121 -0.0266 1.0720 0.066 Uiso 1.00 1 c R
H(12) H 0.7284 0.0621 1.2188 0.066 Uiso 1.00 1 c R
H(13) H 0.5587 0.2178 1.2043 0.067 Uiso 1.00 1 c R
H(14) H 0.4661 0.2758 1.0435 0.056 Uiso 1.00 1 c R
H(15) H 0.1930 0.3049 0.2628 0.045 Uiso 1.00 1 c R
H(16) H 0.3220 0.0405 0.1887 0.045 Uiso 1.00 1 c R
H(17) H 0.0543 0.2634 0.1346 0.059 Uiso 1.00 1 c R
H(18) H -0.0556 0.2695 -0.0226 0.066 Uiso 1.00 1 c R
H(19) H 0.0139 0.1376 -0.1654 0.069 Uiso 1.00 1 c R
H(20) H 0.1911 0.0032 -0.1523 0.073 Uiso 1.00 1 c R
H(21) H 0.3026 -0.0084 0.0059 0.059 Uiso 1.00 1 c R

loop_
_atom_site_aniso_label
_atom_site_aniso_U_11
_atom_site_aniso_U_22
_atom_site_aniso_U_33
_atom_site_aniso_U_12
_atom_site_aniso_U_13
_atom_site_aniso_U_23
Tm(1) 0.02977(9) 0.02037(9) 0.02285(9) -0.0010(2) -0.00090(6) -0.0001(2)
O(1) 0.032(2) 0.045(2) 0.036(2) 0.009(2) 0.008(2) 0.008(2)
O(2) 0.044(2) 0.033(2) 0.039(2) 0.001(2) 0.008(2) -0.000(2)
O(3) 0.044(2) 0.027(2) 0.022(2) -0.002(2) -0.002(2) 0.000(2)
O(4) 0.048(2) 0.034(2) 0.033(2) 0.005(2) 0.004(2) 0.001(2)
O(5) 0.043(2) 0.035(2) 0.037(2) -0.001(2) -0.008(2) -0.008(2)
O(6) 0.045(2) 0.036(2) 0.038(2) -0.005(2) -0.014(2) 0.000(2)
C(1) 0.039(3) 0.036(3) 0.024(3) 0.001(3) 0.004(2) 0.001(2)
C(2) 0.034(4) 0.027(4) 0.046(5) 0.000(3) 0.009(3) 0.001(3)
C(3) 0.029(4) 0.037(4) 0.044(5) -0.007(3) 0.003(3) 0.001(3)
C(4) 0.039(3) 0.033(3) 0.041(3) 0.005(3) 0.001(2) -0.002(3)
C(5) 0.043(3) 0.039(3) 0.046(3) 0.006(3) 0.000(3) -0.004(3)
C(6) 0.039(3) 0.054(4) 0.053(4) 0.004(3) 0.000(3) -0.003(3)
C(7) 0.049(4) 0.059(5) 0.063(4) 0.024(4) -0.001(3) -0.006(4)
C(8) 0.066(5) 0.034(3) 0.085(5) 0.011(3) 0.003(4) -0.014(4)
C(9) 0.056(4) 0.039(4) 0.062(4) 0.003(3) 0.003(3) -0.001(3)
C(10) 0.046(3) 0.020(3) 0.027(3) -0.008(2) -0.003(2) 0.001(2)
C(11) 0.056(4) 0.037(3) 0.028(3) 0.005(3) 0.001(3) 0.005(3)
C(12) 0.048(3) 0.034(3) 0.035(3) 0.001(3) 0.002(2) 0.001(3)
C(13) 0.045(3) 0.033(3) 0.029(3) -0.005(3) -0.000(2) 0.002(2)
C(14) 0.053(4) 0.050(4) 0.038(3) 0.010(3) 0.009(3) 0.000(3)
C(15) 0.055(4) 0.060(5) 0.048(4) 0.010(3) -0.005(3) 0.010(3)
C(16) 0.067(4) 0.067(5) 0.029(3) -0.005(4) -0.009(3) 0.012(3)
C(17) 0.064(4) 0.076(5) 0.028(3) -0.003(4) 0.009(3) 0.002(3)
C(18) 0.050(3) 0.055(4) 0.034(3) 0.003(3) 0.001(3) 0.004(3)
C(19) 0.032(3) 0.030(3) 0.033(3) -0.005(2) -0.001(2) 0.000(2)
C(20) 0.040(3) 0.031(3) 0.039(3) -0.002(3) -0.009(2) 0.002(3)
C(21) 0.038(3) 0.037(3) 0.036(3) -0.002(3) -0.005(2) 0.002(3)
C(22) 0.045(3) 0.034(3) 0.033(3) -0.005(3) -0.006(2) -0.001(3)
C(23) 0.050(3) 0.057(4) 0.038(3) 0.003(3) -0.006(3) -0.002(3)
C(24) 0.047(6) 0.062(5) 0.053(6) 0.002(4) -0.017(4) 0.001(5)
C(25) 0.076(5) 0.061(5) 0.033(3) -0.010(4) -0.020(3) 0.005(3)
C(26) 0.080(5) 0.068(5) 0.034(3) 0.002(4) 0.000(3) -0.012(3)
C(27) 0.054(4) 0.049(4) 0.044(3) 0.005(3) -0.005(3) -0.012(3)

loop_
_atom_type_symbol
_atom_type_description
_atom_type_scat_dispersion_real
_atom_type_scat_dispersion_imag
_atom_type_scat_source
C C 0.003 0.002
;
International Tables for Crystallography
(1992, Vol. C, Tables 4.2.6.8 and 6.1.1.4)
;
H H 0.000 0.000
;
International Tables for Crystallography
(1992, Vol. C, Table 6.1.1.4)
;
O O 0.011 0.006
;
International Tables for Crystallography
(1992, Vol. C, Tables 4.2.6.8 and 6.1.1.4)
;
Tm Tm -0.314 5.248
;
International Tables for Crystallography
(1992, Vol. C, Tables 4.2.6.8 and 6.1.1.4)
;

loop_
_geom_angle_atom_site_label_1
_geom_angle_atom_site_label_2
_geom_angle_atom_site_label_3
_geom_angle
_geom_angle_site_symmetry_1
_geom_angle_site_symmetry_2
_geom_angle_site_symmetry_3
O(2) Tm(1) O(1) 153.9(1) . . .
O(3) Tm(1) O(1) 74.2(1) . . .
O(3) Tm(1) O(1) 77.1(1) 2_656 . .
O(4) Tm(1) O(1) 128.0(1) . . .
O(5) Tm(1) O(1) 88.2(1) . . .
O(6) Tm(1) O(1) 88.4(1) . . .
Tm(1) O(1) C(1) 141.1(3) . . 2_646
O(3) Tm(1) O(2) 131.9(1) . . .
O(3) Tm(1) O(2) 76.9(1) 2_656 . .
O(4) Tm(1) O(2) 77.9(1) . . .
O(5) Tm(1) O(2) 92.5(1) . . .
O(6) Tm(1) O(2) 93.1(1) . . .
Tm(1) O(2) C(1) 131.3(4) . . .
O(3) Tm(1) O(3) 151.2(1) 2_656 . .
O(4) Tm(1) O(3) 54.1(1) . . .
O(5) Tm(1) O(3) 89.3(1) . . .
O(6) Tm(1) O(3) 84.2(1) . . .
Tm(1) O(3) C(10) 88.1(3) . . .
Tm(1) O(3) Tm(1) 119.2(1) . . 2_646
O(4) Tm(1) O(3) 153.9(1) . . 2_656
O(5) Tm(1) O(3) 92.1(1) . . 2_656
O(6) Tm(1) O(3) 92.7(1) . . 2_656
Tm(1) O(3) C(10) 135.0(3) . 2_656 2_656
Tm(1) O(3) Tm(1) 119.2(1) . 2_656 2_656
O(5) Tm(1) O(4) 95.4(1) . . .
O(6) Tm(1) O(4) 82.1(1) . . .
Tm(1) O(4) C(10) 94.4(3) . . .
O(6) Tm(1) O(5) 173.3(2) . . .
Tm(1) O(5) C(19) 136.0(3) . . .
Tm(1) O(6) C(19) 143.0(3) . . 2_656
O(1) C(1) O(2) 124.1(5) . 2_646 2_646
O(1) C(1) C(2) 118.8(6) . 2_646 2_646
O(2) C(1) O(1) 124.1(5) . . 2_656
O(2) C(1) C(2) 117.1(6) . . .
C(10) O(3) Tm(1) 135.0(3) . . 2_646
O(3) Tm(1) O(2) 76.9(1) . 2_646 2_646
O(3) Tm(1) O(6) 92.7(1) . 2_646 2_646
O(3) Tm(1) O(1) 77.1(1) . 2_646 2_646
O(3) Tm(1) O(5) 92.1(1) . 2_646 2_646
O(3) C(10) O(4) 119.0(4) . . .
O(3) C(10) C(11) 118.5(5) . . .
O(4) C(10) C(11) 122.2(5) . . .
O(5) C(19) O(6) 124.1(5) . . 2_646
O(5) C(19) C(20) 116.6(5) . . .
O(6) C(19) O(5) 124.1(5) . 2_656 2_656
O(6) C(19) C(20) 119.3(5) . 2_656 2_656
C(2) C(1) O(1) 118.8(6) . . 2_656
C(1) O(1) Tm(1) 141.1(3) . 2_656 2_656
C(1) C(2) C(3) 123.2(8) . . .
C(1) C(2) H(1) 118.4141 . . .
H(1) C(2) C(3) 118.4142 . . .
C(2) C(3) H(2) 115.2297 . . .
C(2) C(3) C(4) 129.5(9) . . .
H(2) C(3) C(4) 115.2293 . . .
C(3) C(4) C(5) 122.5(6) . . .
C(3) C(4) C(9) 119.6(6) . . .
C(4) C(5) H(3) 119.1329 . . .
C(9) C(4) C(5) 117.8(6) . . .
C(4) C(5) C(6) 121.7(6) . . .
C(4) C(9) H(7) 120.2361 . . .
C(4) C(9) C(8) 119.5(6) . . .
H(3) C(5) C(6) 119.1330 . . .
C(5) C(6) C(7) 119.8(6) . . .
C(5) C(6) H(4) 120.0847 . . .
C(6) C(7) C(8) 119.1(7) . . .
H(4) C(6) C(7) 120.0850 . . .
C(6) C(7) H(5) 120.4736 . . .
C(7) C(8) C(9) 122.0(7) . . .
C(7) C(8) H(6) 119.0180 . . .
H(5) C(7) C(8) 120.4739 . . .
C(8) C(9) H(7) 120.2359 . . .
H(6) C(8) C(9) 119.0186 . . .
C(10) C(11) C(12) 121.4(5) . . .
C(10) C(11) H(8) 119.3133 . . .
H(8) C(11) C(12) 119.3125 . . .
C(11) C(12) H(9) 116.1535 . . .
C(11) C(12) C(13) 127.7(6) . . .
H(9) C(12) C(13) 116.1537 . . .
C(12) C(13) C(14) 123.5(5) . . .
C(12) C(13) C(18) 118.6(5) . . .
C(13) C(14) H(10) 119.5836 . . .
C(18) C(13) C(14) 117.9(5) . . .
C(13) C(14) C(15) 120.8(6) . . .
C(13) C(18) H(14) 119.8338 . . .
C(13) C(18) C(17) 120.3(6) . . .
H(10) C(14) C(15) 119.5839 . . .
C(14) C(15) C(16) 120.6(6) . . .
C(14) C(15) H(11) 119.7209 . . .
C(15) C(16) C(17) 119.6(6) . . .
H(11) C(15) C(16) 119.7202 . . .
C(15) C(16) H(12) 120.1873 . . .
C(16) C(17) C(18) 120.7(6) . . .
C(16) C(17) H(13) 119.6261 . . .
H(12) C(16) C(17) 120.1874 . . .
C(17) C(18) H(14) 119.8342 . . .
H(13) C(17) C(18) 119.6267 . . .
C(19) O(6) Tm(1) 143.0(3) . 2_646 2_646
C(20) C(19) O(6) 119.3(5) . . 2_646
C(19) C(20) C(21) 122.9(5) . . .
C(19) C(20) H(15) 118.5675 . . .
H(15) C(20) C(21) 118.5678 . . .
C(20) C(21) H(16) 116.4955 . . .
C(20) C(21) C(22) 127.0(5) . . .
H(16) C(21) C(22) 116.4953 . . .
C(21) C(22) C(23) 122.6(5) . . .
C(21) C(22) C(27) 118.4(5) . . .
C(22) C(23) H(17) 119.4906 . . .
C(27) C(22) C(23) 119.1(5) . . .
C(22) C(23) C(24) 121.0(7) . . .
C(22) C(27) H(21) 120.4120 . . .
C(22) C(27) C(26) 119.2(6) . . .
H(17) C(23) C(24) 119.4900 . . .
C(23) C(24) C(25) 119.5(8) . . .
C(23) C(24) H(18) 120.2325 . . .
C(24) C(25) C(26) 120.3(6) . . .
H(18) C(24) C(25) 120.2323 . . .
C(24) C(25) H(19) 119.8405 . . .
C(25) C(26) C(27) 120.9(6) . . .
C(25) C(26) H(20) 119.5593 . . .
H(19) C(25) C(26) 119.8406 . . .
C(26) C(27) H(21) 120.4119 . . .
H(20) C(26) C(27) 119.5599 . . .

loop_
_geom_bond_atom_site_label_1
_geom_bond_atom_site_label_2
_geom_bond_distance
_geom_bond_site_symmetry_2
Tm(1) O(1) 2.229(4) .
Tm(1) O(2) 2.244(4) .
Tm(1) O(3) 2.453(4) .
Tm(1) O(3) 2.296(4) 2_656
Tm(1) O(4) 2.348(4) .
Tm(1) O(5) 2.221(4) .
Tm(1) O(6) 2.234(4) .
O(1) C(1) 1.256(7) 2_646
O(2) C(1) 1.268(7) .
O(3) Tm(1) 2.296(4) 2_646
O(3) C(10) 1.298(6) .
O(4) C(10) 1.237(7) .
O(5) C(19) 1.265(7) .
O(6) C(19) 1.249(7) 2_656
C(1) O(1) 1.256(7) 2_656
C(1) C(2) 1.46(1) .
C(2) C(3) 1.33(1) .
C(2) H(1) 0.9500 .
C(3) C(4) 1.46(1) .
C(3) H(2) 0.9500 .
C(4) C(5) 1.406(8) .
C(4) C(9) 1.400(9) .
C(5) C(6) 1.368(9) .
C(5) H(3) 0.9500 .
C(6) C(7) 1.39(1) .
C(6) H(4) 0.9500 .
C(7) C(8) 1.38(1) .
C(7) H(5) 0.9500 .
C(8) C(9) 1.38(1) .
C(8) H(6) 0.9500 .
C(9) H(7) 0.9500 .
C(10) C(11) 1.481(7) .
C(11) C(12) 1.317(8) .
C(11) H(8) 0.9500 .
C(12) C(13) 1.458(7) .
C(12) H(9) 0.9500 .
C(13) C(14) 1.388(8) .
C(13) C(18) 1.394(8) .
C(14) C(15) 1.379(8) .
C(14) H(10) 0.9500 .
C(15) C(16) 1.368(9) .
C(15) H(11) 0.9500 .
C(16) C(17) 1.36(1) .
C(16) H(12) 0.9500 .
C(17) C(18) 1.385(8) .
C(17) H(13) 0.9500 .
C(18) H(14) 0.9500 .
C(19) O(6) 1.249(7) 2_646
C(19) C(20) 1.480(7) .
C(20) C(21) 1.328(8) .
C(20) H(15) 0.9500 .
C(21) C(22) 1.471(7) .
C(21) H(16) 0.9500 .
C(22) C(23) 1.386(9) .
C(22) C(27) 1.389(8) .
C(23) C(24) 1.38(1) .
C(23) H(17) 0.9500 .
C(24) C(25) 1.38(1) .
C(24) H(18) 0.9500 .
C(25) C(26) 1.36(1) .
C(25) H(19) 0.9500 .
C(26) C(27) 1.402(9) .
C(26) H(20) 0.9500 .
C(27) C(22) 1.389(8) .
C(27) C(26) 1.402(9) .
C(27) H(21) 0.9500 .
H(20) C(26) 0.9500 .
H(21) C(27) 0.9500 .

loop_
_geom_contact_atom_site_label_1
_geom_contact_atom_site_label_2
_geom_contact_distance
_geom_contact_site_symmetry_1
_geom_contact_site_symmetry_2
Tm(1) O(1) 3.530(4) . 2_656
Tm(1) C(1) 3.225(6) . .
Tm(1) C(1) 3.302(6) . 2_646
Tm(1) C(10) 2.736(5) . .
Tm(1) C(10) 3.341(5) . 2_656
Tm(1) C(19) 3.252(5) . .
Tm(1) C(19) 3.318(5) . 2_656
O(1) Tm(1) 3.530(4) . 2_646
O(1) O(2) 2.230(6) . 2_646
O(1) O(3) 2.829(5) . .
O(1) O(3) 2.819(5) . 2_656
O(1) O(5) 3.097(5) . .
O(1) O(6) 3.112(5) . .
O(1) O(6) 3.397(5) . 2_646
O(1) C(2) 2.34(1) . 2_646
O(1) C(3) 2.80(1) . 2_646
O(1) C(10) 3.003(6) . 2_656
O(1) C(11) 3.473(7) . 2_656
O(1) C(19) 3.404(6) . .
O(1) H(1) 3.1772 . 2_646
O(1) H(2) 2.4409 . 2_646
O(1) H(8) 3.4536 . 2_656
O(1) H(13) 3.1219 . 1_554
O(2) O(1) 2.230(6) . 2_656
O(2) O(3) 2.822(5) . 2_656
O(2) O(4) 2.888(6) . .
O(2) O(5) 3.224(6) . .
O(2) O(6) 3.251(6) . .
O(2) C(2) 2.33(1) . .
O(2) C(3) 3.56(1) . .
O(2) C(6) 3.482(7) . 2_546
O(2) C(16) 3.501(7) . 2_657
O(2) H(1) 2.5116 . .
O(2) H(4) 3.0571 . 2_546
O(2) H(7) 3.0167 . 1_545
O(2) H(12) 2.7846 . 2_657
O(2) H(13) 3.0538 . 2_657
O(3) O(1) 2.819(5) . 2_646
O(3) O(2) 2.822(5) . 2_646
O(3) O(4) 2.184(5) . .
O(3) O(5) 3.290(5) . .
O(3) O(5) 3.253(5) . 2_646
O(3) O(6) 3.147(5) . .
O(3) O(6) 3.279(5) . 2_646
O(3) C(1) 3.014(6) . 2_646
O(3) C(11) 2.389(6) . .
O(3) C(12) 3.582(6) . .
O(3) H(2) 3.3894 . 1_545
O(3) H(4) 3.1449 . 1_645
O(3) H(5) 3.5011 . 1_645
O(3) H(8) 2.5915 . .
O(4) O(5) 3.381(5) . .
O(4) O(6) 3.011(6) . .
O(4) C(3) 3.54(1) . 1_545
O(4) C(11) 2.382(7) . .
O(4) C(12) 2.829(7) . .
O(4) C(16) 3.319(8) . 2_657
O(4) C(17) 3.597(8) . 2_657
O(4) H(2) 2.6769 . 1_545
O(4) H(7) 3.0154 . 1_545
O(4) H(8) 3.2086 . .
O(4) H(9) 2.4866 . .
O(4) H(12) 2.8784 . 2_657
O(4) H(13) 3.4083 . 2_657
O(5) O(3) 3.253(5) . 2_656
O(5) O(6) 2.221(6) . 2_646
O(5) C(6) 3.450(8) . 2_546
O(5) C(20) 2.339(6) . .
O(5) C(21) 3.554(7) . .
O(5) H(2) 3.0752 . 1_545
O(5) H(3) 3.5464 . 2_546
O(5) H(4) 2.5828 . 2_546
O(5) H(8) 3.1504 . 2_656
O(5) H(15) 2.5296 . .
O(6) O(1) 3.397(5) . 2_656
O(6) O(3) 3.279(5) . 2_656
O(6) O(5) 2.221(6) . 2_656
O(6) C(10) 3.113(7) . .
O(6) C(20) 2.358(7) . 2_656
O(6) C(21) 2.825(6) . 2_656
O(6) H(2) 3.5252 . 2_646
O(6) H(5) 2.8903 . 1_645
O(6) H(13) 3.1514 . 2_657
O(6) H(15) 3.1824 . 2_656
O(6) H(16) 2.4984 . 2_656
C(1) Tm(1) 3.302(6) . 2_656
C(1) O(3) 3.014(6) . 2_656
C(1) C(3) 2.46(1) . .
C(1) H(1) 2.0892 . .
C(1) H(2) 2.5603 . .
C(1) H(4) 3.5219 . 2_546
C(1) H(5) 3.5486 . 2_546
C(1) H(12) 3.2244 . 2_657
C(1) H(13) 3.0140 . 2_657
C(2) O(1) 2.34(1) . 2_656
C(2) C(4) 2.52(1) . .
C(2) C(5) 3.07(1) . .
C(2) C(7) 3.45(1) . 2_546
C(2) H(2) 1.9349 . .
C(2) H(3) 2.8063 . .
C(2) H(5) 3.4644 . 2_546
C(2) H(12) 3.4301 . 2_657
C(2) H(20) 3.3280 . 1_566
C(3) O(1) 2.80(1) . 2_656
C(3) O(4) 3.54(1) . 1_565
C(3) C(5) 2.51(1) . .
C(3) C(9) 2.47(1) . .
C(3) H(1) 1.9670 . .
C(3) H(3) 2.6822 . .
C(3) H(7) 2.6378 . .
C(3) H(20) 3.1442 . 1_566
C(4) C(6) 2.423(8) . .
C(4) C(7) 2.797(9) . .
C(4) C(8) 2.398(9) . .
C(4) H(1) 2.7237 . .
C(4) H(2) 2.0507 . .
C(4) H(3) 2.0449 . .
C(4) H(4) 3.2783 . .
C(4) H(6) 3.2525 . .
C(4) H(7) 2.0499 . .
C(4) H(19) 2.9588 . 1_566
C(4) H(20) 3.3121 . 1_566
C(5) C(7) 2.38(1) . .
C(5) C(8) 2.74(1) . .
C(5) C(9) 2.403(9) . .
C(5) H(1) 2.8108 . .
C(5) H(2) 3.3175 . .
C(5) H(4) 2.0187 . .
C(5) H(5) 3.2420 . .
C(5) H(7) 3.2691 . .
C(5) H(15) 3.2507 . 2_556
C(5) H(19) 2.9208 . 1_566
C(6) O(2) 3.482(7) . 2_556
C(6) O(5) 3.450(8) . 2_556
C(6) C(8) 2.38(1) . .
C(6) C(9) 2.78(1) . .
C(6) H(1) 3.4359 . 2_556
C(6) H(3) 2.0094 . .
C(6) H(5) 2.0390 . .
C(6) H(6) 3.2373 . .
C(6) H(15) 3.1345 . 2_556
C(6) H(19) 2.9987 . 1_566
C(7) C(2) 3.45(1) . 2_556
C(7) C(9) 2.41(1) . .
C(7) H(1) 3.4544 . 2_556
C(7) H(3) 3.2365 . .
C(7) H(4) 2.0353 . .
C(7) H(6) 2.0183 . .
C(7) H(7) 3.2611 . .
C(7) H(19) 3.1024 . 1_566
C(8) H(3) 3.4693 . 2_556
C(8) H(4) 3.2429 . .
C(8) H(5) 2.0326 . .
C(8) H(7) 2.0276 . .
C(8) H(19) 3.1026 . 1_566
C(9) H(2) 2.5873 . .
C(9) H(3) 3.2618 . .
C(9) H(3) 3.3125 . 2_556
C(9) H(5) 3.2624 . .
C(9) H(6) 2.0157 . .
C(9) H(12) 3.3640 . 2_667
C(9) H(19) 3.0695 . 1_566
C(10) Tm(1) 3.341(5) . 2_646
C(10) O(1) 3.003(6) . 2_646
C(10) C(12) 2.441(7) . .
C(10) H(2) 3.0264 . 1_545
C(10) H(8) 2.1150 . .
C(10) H(9) 2.5463 . .
C(11) O(1) 3.473(7) . 2_646
C(11) C(13) 2.492(7) . .
C(11) C(14) 3.034(8) . .
C(11) H(4) 3.5420 . 1_645
C(11) H(9) 1.9341 . .
C(11) H(10) 2.7750 . .
C(11) H(16) 3.3991 . 2_656
C(12) C(14) 2.507(8) . .
C(12) C(18) 2.453(8) . .
C(12) H(8) 1.9655 . .
C(12) H(10) 2.6894 . .
C(12) H(14) 2.6058 . .
C(12) H(14) 3.5867 . 2_647
C(12) H(16) 3.2743 . 2_656
C(12) H(21) 3.4112 . 2_656
C(13) C(15) 2.406(8) . .
C(13) C(16) 2.786(8) . .
C(13) C(17) 2.411(8) . .
C(13) H(8) 2.6984 . .
C(13) H(9) 2.0615 . .
C(13) H(10) 2.0323 . .
C(13) H(11) 3.2601 . .
C(13) H(13) 3.2659 . .
C(13) H(14) 2.0406 . .
C(13) H(14) 3.0634 . 2_647
C(13) H(21) 2.9529 . 2_656
C(14) C(16) 2.386(8) . .
C(14) C(17) 2.743(9) . .
C(14) C(18) 2.383(9) . .
C(14) H(8) 2.7865 . .
C(14) H(9) 3.3177 . .
C(14) H(11) 2.0258 . .
C(14) H(12) 3.2438 . .
C(14) H(14) 3.2458 . .
C(14) H(14) 2.8993 . 2_647
C(14) H(18) 3.3639 . 1_656
C(14) H(21) 3.3544 . 2_656
C(15) C(17) 2.36(1) . .
C(15) C(18) 2.747(9) . .
C(15) H(9) 3.2852 . 2_647
C(15) H(10) 2.0245 . .
C(15) H(12) 2.0203 . .
C(15) H(13) 3.2175 . .
C(15) H(14) 3.3756 . 2_647
C(15) H(18) 3.2726 . 1_656
C(16) O(2) 3.501(7) . 2_647
C(16) O(4) 3.319(8) . 2_647
C(16) C(18) 2.389(9) . .
C(16) H(7) 3.5397 . 2_637
C(16) H(9) 3.0241 . 2_647
C(16) H(10) 3.2386 . .
C(16) H(11) 2.0157 . .
C(16) H(13) 2.0096 . .
C(16) H(14) 3.2413 . .
C(16) H(20) 3.5367 . 2_656
C(17) O(4) 3.597(8) . 2_647
C(17) H(9) 3.2241 . 2_647
C(17) H(11) 3.2172 . .
C(17) H(12) 2.0150 . .
C(17) H(14) 2.0326 . .
C(17) H(16) 3.3918 . 1_556
C(17) H(20) 3.5807 . 2_656
C(17) H(21) 3.4295 . 2_656
C(18) H(9) 2.5731 . .
C(18) H(10) 3.2453 . .
C(18) H(12) 3.2468 . .
C(18) H(13) 2.0306 . .
C(18) H(16) 3.4703 . 1_556
C(18) H(21) 3.2345 . 1_556
C(18) H(21) 2.9908 . 2_656
C(19) Tm(1) 3.318(5) . 2_646
C(19) C(21) 2.467(7) . .
C(19) H(2) 3.4284 . 1_545
C(19) H(4) 3.3604 . 2_546
C(19) H(5) 3.0791 . 2_536
C(19) H(8) 3.3134 . 2_656
C(19) H(13) 3.4119 . 1_554
C(19) H(15) 2.1063 . .
C(19) H(16) 2.5847 . .
C(20) O(6) 2.358(7) . 2_646
C(20) C(22) 2.505(7) . .
C(20) C(23) 3.036(8) . .
C(20) H(4) 3.2712 . 2_546
C(20) H(5) 2.9673 . 2_536
C(20) H(6) 3.3945 . 2_536
C(20) H(8) 3.1759 . 2_656
C(20) H(10) 3.3441 . 2_656
C(20) H(16) 1.9470 . .
C(20) H(17) 2.7753 . .
C(21) O(6) 2.825(6) . 2_646
C(21) C(23) 2.506(8) . .
C(21) C(27) 2.456(8) . .
C(21) H(5) 2.9501 . 2_536
C(21) H(10) 3.4206 . 2_656
C(21) H(13) 3.4989 . 1_554
C(21) H(14) 3.3127 . 1_554
C(21) H(15) 1.9676 . .
C(21) H(17) 2.6778 . .
C(21) H(21) 2.6118 . .
C(22) C(24) 2.41(1) . .
C(22) C(25) 2.777(8) . .
C(22) C(26) 2.407(8) . .
C(22) H(10) 3.3081 . 2_656
C(22) H(11) 3.4107 . 2_656
C(22) H(14) 3.4877 . 1_554
C(22) H(15) 2.6890 . .
C(22) H(16) 2.0765 . .
C(22) H(17) 2.0300 . .
C(22) H(18) 3.2674 . .
C(22) H(18) 3.2947 . 2_545
C(22) H(20) 3.2630 . .
C(22) H(21) 2.0413 . .
C(23) C(25) 2.385(9) . .
C(23) C(26) 2.746(9) . .
C(23) C(27) 2.392(9) . .
C(23) H(10) 3.3690 . 2_656
C(23) H(11) 3.1443 . 2_656
C(23) H(15) 2.7634 . .
C(23) H(16) 3.3110 . .
C(23) H(18) 2.0354 . .
C(23) H(18) 3.5426 . 2_545
C(23) H(19) 3.2441 . .
C(23) H(21) 3.2546 . .
C(24) C(26) 2.37(1) . .
C(24) C(27) 2.77(1) . .
C(24) H(11) 3.3098 . 1_454
C(24) H(11) 2.9675 . 2_656
C(24) H(17) 2.0281 . .
C(24) H(18) 3.5544 . 2_545
C(24) H(19) 2.0247 . .
C(24) H(20) 3.2291 . .
C(25) C(27) 2.402(9) . .
C(25) H(11) 3.0605 . 2_656
C(25) H(17) 3.2409 . .
C(25) H(17) 3.2225 . 2_545
C(25) H(18) 2.0286 . .
C(25) H(18) 3.3042 . 2_545
C(25) H(20) 2.0065 . .
C(25) H(21) 3.2565 . .
C(26) H(11) 3.3113 . 2_656
C(26) H(17) 3.4197 . 2_545
C(26) H(18) 3.2307 . .
C(26) H(18) 3.0298 . 2_545
C(26) H(19) 2.0092 . .
C(26) H(21) 2.0533 . .
C(27) C(21) 2.456(8) . .
C(27) C(23) 2.392(9) . .
C(27) C(24) 2.77(1) . .
C(27) C(25) 2.402(9) . .
C(27) H(11) 3.4951 . 2_656
C(27) H(14) 3.2726 . 1_554
C(27) H(16) 2.5998 . .
C(27) H(17) 3.2494 . .
C(27) H(18) 3.0144 . 2_545
C(27) H(19) 3.2591 . .
C(27) H(20) 2.0449 . .
H(1) O(1) 3.1772 . 2_656
H(1) C(6) 3.4359 . 2_546
H(1) C(7) 3.4544 . 2_546
H(2) O(1) 2.4409 . 2_656
H(2) O(3) 3.3894 . 1_565
H(2) O(4) 2.6769 . 1_565
H(2) O(5) 3.0752 . 1_565
H(2) O(6) 3.5252 . 2_656
H(2) C(10) 3.0264 . 1_565
H(2) C(19) 3.4284 . 1_565
H(3) O(5) 3.5464 . 2_556
H(3) C(8) 3.4693 . 2_546
H(3) C(9) 3.3125 . 2_546
H(4) O(2) 3.0571 . 2_556
H(4) O(3) 3.1449 . 1_465
H(4) O(5) 2.5828 . 2_556
H(4) C(1) 3.5219 . 2_556
H(4) C(11) 3.5420 . 1_465
H(4) C(19) 3.3604 . 2_556
H(4) C(20) 3.2712 . 2_556
H(5) O(3) 3.5011 . 1_465
H(5) O(6) 2.8903 . 1_465
H(5) C(1) 3.5486 . 2_556
H(5) C(2) 3.4644 . 2_556
H(5) C(19) 3.0791 . 2_566
H(5) C(20) 2.9673 . 2_566
H(5) C(21) 2.9501 . 2_566
H(6) C(20) 3.3945 . 2_566
H(7) O(2) 3.0167 . 1_565
H(7) O(4) 3.0154 . 1_565
H(7) C(16) 3.5397 . 2_667
H(8) O(1) 3.4536 . 2_646
H(8) O(5) 3.1504 . 2_646
H(8) C(19) 3.3134 . 2_646
H(8) C(20) 3.1759 . 2_646
H(9) C(15) 3.2852 . 2_657
H(9) C(16) 3.0241 . 2_657
H(9) C(17) 3.2241 . 2_657
H(10) C(20) 3.3441 . 2_646
H(10) C(21) 3.4206 . 2_646
H(10) C(22) 3.3081 . 2_646
H(10) C(23) 3.3690 . 2_646
H(11) C(22) 3.4107 . 2_646
H(11) C(23) 3.1443 . 2_646
H(11) C(24) 3.3098 . 1_656
H(11) C(24) 2.9675 . 2_646
H(11) C(25) 3.0605 . 2_646
H(11) C(26) 3.3113 . 2_646
H(11) C(27) 3.4951 . 2_646
H(12) O(2) 2.7846 . 2_647
H(12) O(4) 2.8784 . 2_647
H(12) C(1) 3.2244 . 2_647
H(12) C(2) 3.4301 . 2_647
H(12) C(9) 3.3640 . 2_637
H(13) O(1) 3.1219 . 1_556
H(13) O(2) 3.0538 . 2_647
H(13) O(4) 3.4083 . 2_647
H(13) O(6) 3.1514 . 2_647
H(13) C(1) 3.0140 . 2_647
H(13) C(19) 3.4119 . 1_556
H(13) C(21) 3.4989 . 1_556
H(14) C(12) 3.5867 . 2_657
H(14) C(13) 3.0634 . 2_657
H(14) C(14) 2.8993 . 2_657
H(14) C(15) 3.3756 . 2_657
H(14) C(21) 3.3127 . 1_556
H(14) C(22) 3.4877 . 1_556
H(14) C(27) 3.2726 . 1_556
H(15) O(6) 3.1824 . 2_646
H(15) C(5) 3.2507 . 2_546
H(15) C(6) 3.1345 . 2_546
H(16) O(6) 2.4984 . 2_646
H(16) C(11) 3.3991 . 2_646
H(16) C(12) 3.2743 . 2_646
H(16) C(17) 3.3918 . 1_554
H(16) C(18) 3.4703 . 1_554
H(16) C(27) 2.5998 . .
H(17) C(25) 3.2225 . 2_555
H(17) C(26) 3.4197 . 2_555
H(17) C(27) 3.2494 . .
H(18) C(14) 3.3639 . 1_454
H(18) C(15) 3.2726 . 1_454
H(18) C(22) 3.2947 . 2_555
H(18) C(23) 3.5426 . 2_555
H(18) C(24) 3.5544 . 2_555
H(18) C(25) 3.3042 . 2_555
H(18) C(26) 3.0298 . 2_555
H(18) C(27) 3.0144 . 2_555
H(19) C(4) 2.9588 . 1_544
H(19) C(5) 2.9208 . 1_544
H(19) C(6) 2.9987 . 1_544
H(19) C(7) 3.1024 . 1_544
H(19) C(8) 3.1026 . 1_544
H(19) C(9) 3.0695 . 1_544
H(19) C(27) 3.2591 . .
H(20) C(2) 3.3280 . 1_544
H(20) C(3) 3.1442 . 1_544
H(20) C(4) 3.3121 . 1_544
H(20) C(16) 3.5367 . 2_646
H(20) C(17) 3.5807 . 2_646
H(20) C(22) 3.2630 . .
H(20) C(24) 3.2291 . .
H(20) C(25) 2.0065 . .
H(20) C(27) 2.0449 . .
H(21) C(12) 3.4112 . 2_646
H(21) C(13) 2.9529 . 2_646
H(21) C(14) 3.3544 . 2_646
H(21) C(17) 3.4295 . 2_646
H(21) C(18) 3.2345 . 1_554
H(21) C(18) 2.9908 . 2_646
Tm(1) Tm(1) 4.096(1) . 2_656
Tm(1) Tm(1) 4.096(1) 2_646 .

loop_
_geom_hbond_atom_site_label_D
_geom_hbond_atom_site_label_H
_geom_hbond_atom_site_label_A
_geom_hbond_site_symmetry_A
_geom_hbond_distance_DH
_geom_hbond_distance_HA
_geom_hbond_distance_DA
_geom_hbond_angle_DHA
C(3) H(2) O(1) 2_656 0.95 2.44 2.796(10) 102
C(6) H(4) O(5) 2_556 0.95 2.58 3.449(8) 152
C(12) H(9) O(4) . 0.95 2.49 2.830(7) 101
C(21) H(16) O(6) 2_646 0.95 2.50 2.824(7) 100
